data_4079274
loop_
_publ_author_name
'Lee, John P.'
'Keller, C. Luke'
'Werlein, Ashley A.'
'Janzen, Daron E.'
'VanDerveer, Donald G.'
'Grant, Gregory J.'

_publ_section_title
;
 C--H Bond Activation by a Palladium(II) Thioether Complex: Formation of
 the Bis(nitromethanate) Complex [Pd(9S3)(CH2NO2)2]
;
_journal_issue 18
_journal_name_full Organometallics
_journal_page_first 6505
_journal_paper_doi 10.1021/om3006382
_journal_volume 31
_journal_year 2012
_chemical_formula_moiety 'C8 H16 N2 O4 Pd S3'
_chemical_formula_sum 'C8 H16 N2 O4 Pd S3'
_chemical_formula_weight 406.81
_chemical_name_systematic
; 
 ? 
;
_space_group_IT_number 14
_symmetry_cell_setting monoclinic
_symmetry_space_group_name_Hall '-P 2yn'
_symmetry_space_group_name_H-M 'P 1 21/n 1'
_atom_sites_solution_hydrogens geom
_atom_sites_solution_primary direct
_atom_sites_solution_secondary difmap
_audit_creation_method SHELXL-97
_cell_angle_alpha 90.00
_cell_angle_beta 95.96(3)
_cell_angle_gamma 90.00
_cell_formula_units_Z 4
_cell_length_a 7.8595(16)
_cell_length_b 9.904(2)
_cell_length_c 18.205(4)
_cell_measurement_reflns_used 8849
_cell_measurement_temperature 183(2)
_cell_measurement_theta_max 26.0212
_cell_measurement_theta_min 2.6045
_cell_volume 1409.4(5)
_computing_structure_refinement 'SHELXL-97 (Sheldrick, 1997)'
_computing_structure_solution 'SHELXS-97 (Sheldrick, 1990)'
_diffrn_ambient_temperature 183(2)
_diffrn_detector_area_resol_mean 14.6199
_diffrn_measured_fraction_theta_full 0.998
_diffrn_measured_fraction_theta_max 0.998
_diffrn_measurement_device_type CCD
_diffrn_measurement_method 'omega scans'
_diffrn_radiation_monochromator graphite
_diffrn_radiation_source 'sealed tube'
_diffrn_radiation_type MoK\a
_diffrn_radiation_wavelength 0.71073
_diffrn_reflns_av_R_equivalents 0.0421
_diffrn_reflns_av_sigmaI/netI 0.0273
_diffrn_reflns_limit_h_max 9
_diffrn_reflns_limit_h_min -9
_diffrn_reflns_limit_k_max 11
_diffrn_reflns_limit_k_min -11
_diffrn_reflns_limit_l_max 21
_diffrn_reflns_limit_l_min -21
_diffrn_reflns_number 11480
_diffrn_reflns_theta_full 25.05
_diffrn_reflns_theta_max 25.05
_diffrn_reflns_theta_min 2.73
_exptl_absorpt_coefficient_mu 1.767
_exptl_absorpt_correction_T_max 0.77
_exptl_absorpt_correction_T_min 0.55
_exptl_absorpt_correction_type multi-scan
_exptl_absorpt_process_details 'REQAB, subroutine of CrystalClear, Rigaku/MSC, The Woodlands, TX, 1999.'
_exptl_crystal_colour orange
_exptl_crystal_density_diffrn 1.917
_exptl_crystal_density_method 'not measured'
_exptl_crystal_description plate
_exptl_crystal_F_000 816
_exptl_crystal_size_max 0.4
_exptl_crystal_size_mid 0.25
_exptl_crystal_size_min 0.15
_refine_diff_density_max 0.636
_refine_diff_density_min -0.663
_refine_diff_density_rms 0.094
_refine_ls_extinction_method none
_refine_ls_goodness_of_fit_ref 1.167
_refine_ls_hydrogen_treatment constr
_refine_ls_matrix_type full
_refine_ls_number_parameters 163
_refine_ls_number_reflns 2487
_refine_ls_number_restraints 0
_refine_ls_restrained_S_all 1.167
_refine_ls_R_factor_all 0.0478
_refine_ls_R_factor_gt 0.0405
_refine_ls_shift/su_max 0.000
_refine_ls_shift/su_mean 0.000
_refine_ls_structure_factor_coef Fsqd
_refine_ls_weighting_details 'calc w=1/[\s^2^(Fo^2^)+(0.0222P)^2^+4.5443P] where P=(Fo^2^+2Fc^2^)/3'
_refine_ls_weighting_scheme calc
_refine_ls_wR_factor_gt 0.0779
_refine_ls_wR_factor_ref 0.0804
_reflns_number_gt 2266
_reflns_number_total 2487
_reflns_threshold_expression >2sigma(I)
_cod_data_source_file om3006382_si_002.cif
_cod_data_source_block pd9s3ch2no22
_cod_original_sg_symbol_H-M 'P 21/n'
_cod_database_code 4079274

loop_
_symmetry_equiv_pos_as_xyz
'x, y, z'
'-x+1/2, y+1/2, -z+1/2'
'-x, -y, -z'
'x-1/2, -y-1/2, z-1/2'

loop_
_atom_site_label
_atom_site_type_symbol
_atom_site_fract_x
_atom_site_fract_y
_atom_site_fract_z
_atom_site_U_iso_or_equiv
_atom_site_adp_type
_atom_site_occupancy
_atom_site_symmetry_multiplicity
_atom_site_calc_flag
_atom_site_refinement_flags
Pd1 Pd 0.40402(4) 0.20206(4) 0.079751(19) 0.02666(12) Uani 1 1 d .
S7 S 0.20780(16) 0.02712(13) 0.05696(6) 0.0334(3) Uani 1 1 d .
S4 S 0.58207(15) 0.05235(13) 0.15115(7) 0.0338(3) Uani 1 1 d .
S1 S 0.25208(15) 0.23822(12) 0.21225(7) 0.0316(3) Uani 1 1 d .
C6 C 0.3491(7) -0.1187(5) 0.0727(3) 0.0411(13) Uani 1 1 d .
H6A H 0.2776 -0.2003 0.0761 0.049 Uiso 1 1 calc R
H6B H 0.4136 -0.1298 0.0292 0.049 Uiso 1 1 calc R
C5 C 0.4751(7) -0.1118(5) 0.1407(3) 0.0394(12) Uani 1 1 d .
H5A H 0.5622 -0.1833 0.1380 0.047 Uiso 1 1 calc R
H5B H 0.4145 -0.1296 0.1847 0.047 Uiso 1 1 calc R
C3 C 0.5550(7) 0.0942(6) 0.2466(3) 0.0430(13) Uani 1 1 d .
H3A H 0.6101 0.0222 0.2784 0.052 Uiso 1 1 calc R
H3B H 0.6187 0.1788 0.2591 0.052 Uiso 1 1 calc R
C2 C 0.3742(7) 0.1126(6) 0.2671(3) 0.0377(12) Uani 1 1 d .
H2A H 0.3797 0.1388 0.3198 0.045 Uiso 1 1 calc R
H2B H 0.3135 0.0251 0.2614 0.045 Uiso 1 1 calc R
C9 C 0.0618(6) 0.1485(5) 0.1763(3) 0.0349(11) Uani 1 1 d .
H9A H -0.0061 0.1300 0.2181 0.042 Uiso 1 1 calc R
H9B H -0.0071 0.2096 0.1420 0.042 Uiso 1 1 calc R
C8 C 0.0830(6) 0.0178(5) 0.1368(3) 0.0335(11) Uani 1 1 d .
H8A H -0.0320 -0.0179 0.1198 0.040 Uiso 1 1 calc R
H8B H 0.1390 -0.0478 0.1725 0.040 Uiso 1 1 calc R
C11 C 0.2714(7) 0.3441(6) 0.0123(3) 0.0424(13) Uani 1 1 d .
H11A H 0.2566 0.4264 0.0419 0.051 Uiso 1 1 calc R
H11B H 0.3419 0.3689 -0.0276 0.051 Uiso 1 1 calc R
C10 C 0.5967(7) 0.3486(5) 0.0896(3) 0.0424(13) Uani 1 1 d .
H10A H 0.7092 0.3055 0.1032 0.051 Uiso 1 1 calc R
H10B H 0.6005 0.3962 0.0420 0.051 Uiso 1 1 calc R
N2 N 0.1075(8) 0.3017(5) -0.0203(3) 0.0596(15) Uani 1 1 d .
O4 O -0.0161(7) 0.3077(7) 0.0148(4) 0.098(2) Uani 1 1 d .
O3 O 0.0992(9) 0.2566(5) -0.0840(3) 0.100(2) Uani 1 1 d .
N1 N 0.5595(6) 0.4432(5) 0.1464(3) 0.0496(13) Uani 1 1 d .
O2 O 0.6075(7) 0.4170(5) 0.2114(3) 0.0756(15) Uani 1 1 d .
O1 O 0.4754(6) 0.5451(5) 0.1288(3) 0.0658(13) Uani 1 1 d .

loop_
_atom_site_aniso_label
_atom_site_aniso_U_11
_atom_site_aniso_U_22
_atom_site_aniso_U_33
_atom_site_aniso_U_23
_atom_site_aniso_U_13
_atom_site_aniso_U_12
Pd1 0.0279(2) 0.0254(2) 0.02802(19) 0.00142(15) 0.00900(13) -0.00302(15)
S7 0.0375(7) 0.0353(7) 0.0275(6) -0.0037(5) 0.0038(5) -0.0101(5)
S4 0.0253(6) 0.0347(7) 0.0427(7) 0.0026(5) 0.0102(5) 0.0039(5)
S1 0.0321(6) 0.0293(6) 0.0351(7) -0.0056(5) 0.0113(5) 0.0012(5)
C6 0.056(3) 0.026(3) 0.046(3) -0.008(2) 0.024(3) -0.008(2)
C5 0.047(3) 0.030(3) 0.044(3) 0.007(2) 0.019(2) 0.007(2)
C3 0.035(3) 0.054(4) 0.038(3) -0.002(3) -0.004(2) 0.002(3)
C2 0.045(3) 0.042(3) 0.026(2) -0.004(2) 0.003(2) 0.003(2)
C9 0.024(2) 0.040(3) 0.042(3) 0.001(2) 0.011(2) 0.005(2)
C8 0.027(2) 0.040(3) 0.035(3) -0.003(2) 0.007(2) -0.009(2)
C11 0.049(3) 0.036(3) 0.041(3) 0.006(2) 0.002(3) -0.012(3)
C10 0.038(3) 0.034(3) 0.057(3) 0.001(3) 0.018(3) -0.005(2)
N2 0.074(4) 0.044(3) 0.054(3) 0.013(3) -0.023(3) -0.013(3)
O4 0.045(3) 0.124(5) 0.124(5) 0.055(4) 0.000(3) -0.006(3)
O3 0.161(6) 0.061(3) 0.065(3) 0.008(3) -0.051(4) -0.012(4)
N1 0.043(3) 0.048(3) 0.061(3) -0.010(3) 0.016(2) -0.025(2)
O2 0.086(4) 0.083(4) 0.057(3) -0.017(3) 0.000(3) -0.042(3)
O1 0.072(3) 0.041(3) 0.089(3) -0.015(2) 0.030(3) -0.007(2)

loop_
_atom_type_symbol
_atom_type_description
_atom_type_scat_dispersion_real
_atom_type_scat_dispersion_imag
_atom_type_scat_source
C C 0.0033 0.0016 'International Tables Vol C Tables 4.2.6.8 and 6.1.1.4'
H H 0.0000 0.0000 'International Tables Vol C Tables 4.2.6.8 and 6.1.1.4'
O O 0.0106 0.0060 'International Tables Vol C Tables 4.2.6.8 and 6.1.1.4'
S S 0.1246 0.1234 'International Tables Vol C Tables 4.2.6.8 and 6.1.1.4'
Pd Pd -0.9988 1.0072 'International Tables Vol C Tables 4.2.6.8 and 6.1.1.4'
N N 0.0061 0.0033 'International Tables Vol C Tables 4.2.6.8 and 6.1.1.4'

loop_
_geom_angle_atom_site_label_1
_geom_angle_atom_site_label_2
_geom_angle_atom_site_label_3
_geom_angle
C11 Pd1 C10 84.0(2)
C11 Pd1 S7 96.68(15)
C10 Pd1 S7 172.75(15)
C11 Pd1 S4 173.44(15)
C10 Pd1 S4 90.34(17)
S7 Pd1 S4 88.52(5)
C11 Pd1 S1 100.85(16)
C10 Pd1 S1 101.83(15)
S7 Pd1 S1 85.15(4)
S4 Pd1 S1 83.53(4)
C6 S7 C8 101.6(2)
C6 S7 Pd1 100.36(18)
C8 S7 Pd1 107.12(16)
C3 S4 C5 101.8(3)
C3 S4 Pd1 105.27(19)
C5 S4 Pd1 105.26(18)
C9 S1 C2 103.5(3)
C9 S1 Pd1 92.07(16)
C2 S1 Pd1 97.91(16)
C5 C6 S7 115.5(4)
C5 C6 H6A 108.4
S7 C6 H6A 108.4
C5 C6 H6B 108.4
S7 C6 H6B 108.4
H6A C6 H6B 107.5
C6 C5 S4 112.5(3)
C6 C5 H5A 109.1
S4 C5 H5A 109.1
C6 C5 H5B 109.1
S4 C5 H5B 109.1
H5A C5 H5B 107.8
C2 C3 S4 117.9(4)
C2 C3 H3A 107.8
S4 C3 H3A 107.8
C2 C3 H3B 107.8
S4 C3 H3B 107.8
H3A C3 H3B 107.2
C3 C2 S1 113.8(4)
C3 C2 H2A 108.8
S1 C2 H2A 108.8
C3 C2 H2B 108.8
S1 C2 H2B 108.8
H2A C2 H2B 107.7
C8 C9 S1 118.0(3)
C8 C9 H9A 107.8
S1 C9 H9A 107.8
C8 C9 H9B 107.8
S1 C9 H9B 107.8
H9A C9 H9B 107.1
C9 C8 S7 115.6(3)
C9 C8 H8A 108.4
S7 C8 H8A 108.4
C9 C8 H8B 108.4
S7 C8 H8B 108.4
H8A C8 H8B 107.4
N2 C11 Pd1 115.1(4)
N2 C11 H11A 108.5
Pd1 C11 H11A 108.5
N2 C11 H11B 108.5
Pd1 C11 H11B 108.5
H11A C11 H11B 107.5
N1 C10 Pd1 108.2(3)
N1 C10 H10A 110.0
Pd1 C10 H10A 110.0
N1 C10 H10B 110.0
Pd1 C10 H10B 110.0
H10A C10 H10B 108.4
O4 N2 O3 122.8(7)
O4 N2 C11 120.2(6)
O3 N2 C11 117.0(7)
O1 N1 O2 121.7(5)
O1 N1 C10 119.3(5)
O2 N1 C10 119.0(6)

loop_
_geom_bond_atom_site_label_1
_geom_bond_atom_site_label_2
_geom_bond_distance
Pd1 C11 2.075(5)
Pd1 C10 2.092(5)
Pd1 S7 2.3280(13)
Pd1 S4 2.3384(14)
Pd1 S1 2.8233(14)
S7 C6 1.826(6)
S7 C8 1.838(5)
S4 C3 1.820(5)
S4 C5 1.832(5)
S1 C9 1.803(5)
S1 C2 1.808(5)
C6 C5 1.503(8)
C6 H6A 0.9900
C6 H6B 0.9900
C5 H5A 0.9900
C5 H5B 0.9900
C3 C2 1.517(7)
C3 H3A 0.9900
C3 H3B 0.9900
C2 H2A 0.9900
C2 H2B 0.9900
C9 C8 1.498(7)
C9 H9A 0.9900
C9 H9B 0.9900
C8 H8A 0.9900
C8 H8B 0.9900
C11 N2 1.425(7)
C11 H11A 0.9900
C11 H11B 0.9900
C10 N1 1.446(7)
C10 H10A 0.9900
C10 H10B 0.9900
N2 O4 1.218(8)
N2 O3 1.238(7)
N1 O1 1.231(7)
N1 O2 1.232(7)

loop_
_geom_torsion_atom_site_label_1
_geom_torsion_atom_site_label_2
_geom_torsion_atom_site_label_3
_geom_torsion_atom_site_label_4
_geom_torsion
C11 Pd1 S7 C6 152.7(2)
S4 Pd1 S7 C6 -23.30(17)
S1 Pd1 S7 C6 -106.94(17)
C11 Pd1 S7 C8 -101.6(2)
S4 Pd1 S7 C8 82.43(18)
S1 Pd1 S7 C8 -1.21(18)
C10 Pd1 S4 C3 84.9(2)
S7 Pd1 S4 C3 -102.3(2)
S1 Pd1 S4 C3 -17.0(2)
C10 Pd1 S4 C5 -168.1(2)
S7 Pd1 S4 C5 4.76(17)
S1 Pd1 S4 C5 90.05(17)
C11 Pd1 S1 C9 76.2(2)
C10 Pd1 S1 C9 162.3(2)
S7 Pd1 S1 C9 -19.68(17)
S4 Pd1 S1 C9 -108.73(17)
C11 Pd1 S1 C2 -179.8(2)
C10 Pd1 S1 C2 -93.8(2)
S7 Pd1 S1 C2 84.29(19)
S4 Pd1 S1 C2 -4.77(19)
C8 S7 C6 C5 -64.9(4)
Pd1 S7 C6 C5 45.2(4)
S7 C6 C5 S4 -45.4(5)
C3 S4 C5 C6 130.3(4)
Pd1 S4 C5 C6 20.7(4)
C5 S4 C3 C2 -62.8(5)
Pd1 S4 C3 C2 46.8(5)
S4 C3 C2 S1 -56.1(5)
C9 S1 C2 C3 125.7(4)
Pd1 S1 C2 C3 31.7(4)
C2 S1 C9 C8 -52.9(4)
Pd1 S1 C9 C8 45.8(4)
S1 C9 C8 S7 -57.1(5)
C6 S7 C8 C9 134.3(4)
Pd1 S7 C8 C9 29.4(4)
C10 Pd1 C11 N2 177.5(5)
S7 Pd1 C11 N2 4.7(5)
S1 Pd1 C11 N2 -81.6(5)
C11 Pd1 C10 N1 83.3(4)
S4 Pd1 C10 N1 -100.1(4)
S1 Pd1 C10 N1 -16.6(4)
Pd1 C11 N2 O4 81.9(7)
Pd1 C11 N2 O3 -96.5(5)
Pd1 C10 N1 O1 -92.0(5)
Pd1 C10 N1 O2 85.3(5)
